data_7215060
loop_
_publ_author_name
'Li, Teng'
'Yang, Jian'
'Hong, Xu-Jia'
'Ou, Yan-Jun'
'Gu, Zhi-Gang'
'Cai, Yue-Peng'

_publ_section_title
;
 A robust porous pillar-chained Cd-framework with selective sorption for
 CO2 and guest-driven tunable luminescence
;
_journal_issue 19
_journal_name_full CrystEngComm
_journal_page_first 3848
_journal_paper_doi 10.1039/c4ce00045e
_journal_volume 16
_journal_year 2014
_chemical_formula_sum 'C9 H7 Cd N3 O3'
_chemical_formula_weight 317.58
_chemical_name_systematic
; 
 ? 
;
_space_group_IT_number 86
_symmetry_cell_setting tetragonal
_symmetry_space_group_name_Hall '-P 4bc'
_symmetry_space_group_name_H-M 'P 42/n :2'
_atom_sites_solution_hydrogens geom
_atom_sites_solution_primary direct
_atom_sites_solution_secondary difmap
_audit_creation_method SHELXL-97
_cell_angle_alpha 90.00
_cell_angle_beta 90.00
_cell_angle_gamma 90.00
_cell_formula_units_Z 8
_cell_length_a 20.8164(13)
_cell_length_b 20.8164(13)
_cell_length_c 5.8701(4)
_cell_measurement_reflns_used 3009
_cell_measurement_temperature 298(2)
_cell_measurement_theta_max 26.43
_cell_measurement_theta_min 2.77
_cell_volume 2543.6(3)
_computing_cell_refinement 'Bruker SAINT'
_computing_data_collection 'Bruker APEX2'
_computing_data_reduction 'Bruker SAINT'
_computing_molecular_graphics 'Bruker SHELXTL'
_computing_publication_material 'Bruker SHELXTL'
_computing_structure_refinement 'SHELXL-97 (Sheldrick, 2008)'
_computing_structure_solution 'SHELXS-97 (Sheldrick, 2008)'
_diffrn_ambient_temperature 298(2)
_diffrn_measured_fraction_theta_full 1.000
_diffrn_measured_fraction_theta_max 1.000
_diffrn_measurement_device_type 'Bruker APEX-II CCD'
_diffrn_measurement_method '\f and \w scans'
_diffrn_radiation_monochromator graphite
_diffrn_radiation_source 'fine-focus sealed tube'
_diffrn_radiation_type MoK\a
_diffrn_radiation_wavelength 0.71073
_diffrn_reflns_av_R_equivalents 0.0000
_diffrn_reflns_av_sigmaI/netI 0.0264
_diffrn_reflns_limit_h_max 17
_diffrn_reflns_limit_h_min -16
_diffrn_reflns_limit_k_max 24
_diffrn_reflns_limit_k_min 0
_diffrn_reflns_limit_l_max 7
_diffrn_reflns_limit_l_min 0
_diffrn_reflns_number 2288
_diffrn_reflns_theta_full 25.25
_diffrn_reflns_theta_max 25.25
_diffrn_reflns_theta_min 1.38
_exptl_absorpt_coefficient_mu 1.712
_exptl_absorpt_correction_T_max 0.8474
_exptl_absorpt_correction_T_min 0.7258
_exptl_absorpt_correction_type multi-scan
_exptl_absorpt_process_details 'SADABS (Shekldrick, 1996)'
_exptl_crystal_colour colorless
_exptl_crystal_density_diffrn 1.659
_exptl_crystal_density_method 'not measured'
_exptl_crystal_description block
_exptl_crystal_F_000 1232
_exptl_crystal_size_max 0.20
_exptl_crystal_size_mid 0.10
_exptl_crystal_size_min 0.10
_refine_diff_density_max 0.759
_refine_diff_density_min -0.758
_refine_diff_density_rms 0.096
_refine_ls_extinction_method none
_refine_ls_goodness_of_fit_ref 1.081
_refine_ls_hydrogen_treatment mixed
_refine_ls_matrix_type full
_refine_ls_number_parameters 136
_refine_ls_number_reflns 2288
_refine_ls_number_restraints 48
_refine_ls_restrained_S_all 1.127
_refine_ls_R_factor_all 0.0390
_refine_ls_R_factor_gt 0.0313
_refine_ls_shift/su_max 0.000
_refine_ls_shift/su_mean 0.000
_refine_ls_structure_factor_coef Fsqd
_refine_ls_weighting_details 'calc w=1/[\s^2^(Fo^2^)+(0.0460P)^2^+3.0413P] where P=(Fo^2^+2Fc^2^)/3'
_refine_ls_weighting_scheme calc
_refine_ls_wR_factor_gt 0.0865
_refine_ls_wR_factor_ref 0.0904
_reflns_number_gt 1831
_reflns_number_total 2288
_reflns_threshold_expression >2sigma(I)
_cod_data_source_file c4ce00045e2.cif
_cod_data_source_block 946743(1a)
_cod_depositor_comments
;
The following automatic conversions were performed:

'_symmetry_cell_setting' value 'Tetragonal' changed to 'tetragonal'
according to
/usr/data/users/saulius/crontab/automatic-downloads/current/RSC/lib/dictionaries/cif_core.dic
dictionary named 'cif_core.dic' version 2.4.2 from 2011-04-26.

Automatic conversion script
Id: cif_fix_values 2281 2013-09-26 08:29:07Z andrius 
;
_cod_original_sg_symbol_H-M P4(2)/n
_cod_database_code 7215060

loop_
_symmetry_equiv_pos_as_xyz
'x, y, z'
'-x+1/2, -y+1/2, z'
'-y, x+1/2, z+1/2'
'y+1/2, -x, z+1/2'
'-x, -y, -z'
'x-1/2, y-1/2, -z'
'y, -x-1/2, -z-1/2'
'-y-1/2, x, -z-1/2'

loop_
_atom_site_label
_atom_site_type_symbol
_atom_site_fract_x
_atom_site_fract_y
_atom_site_fract_z
_atom_site_U_iso_or_equiv
_atom_site_adp_type
_atom_site_occupancy
_atom_site_symmetry_multiplicity
_atom_site_calc_flag
_atom_site_refinement_flags
Cd1 Cd 0.268443(14) 0.670339(14) 0.03871(6) 0.02415(14) Uani 1 1 d .
O1 O -0.09574(14) 0.29904(15) 0.1571(5) 0.0365(8) Uani 1 1 d .
O2 O -0.09994(17) 0.35617(17) 0.4722(6) 0.0414(9) Uani 1 1 d .
O3 O 0.18788(13) 0.73321(13) 0.1640(5) 0.0238(7) Uani 1 1 d .
H3A H 0.158(2) 0.717(2) 0.088(10) 0.036 Uiso 1 1 d .
N1 N 0.13348(19) 0.50081(18) -0.0069(7) 0.0331(9) Uani 1 1 d .
N2 N 0.1611(2) 0.4934(2) -0.2172(8) 0.0469(11) Uani 1 1 d .
N3 N 0.20113(18) 0.58004(18) -0.0367(7) 0.0322(9) Uani 1 1 d .
C1 C -0.0752(2) 0.3433(2) 0.2816(9) 0.0310(10) Uani 1 1 d .
C3 C 0.0048(2) 0.3778(2) -0.0164(5) 0.081(2) Uani 1 1 d GU
H3 H -0.0137 0.3490 -0.1183 0.097 Uiso 1 1 calc R
C2 C -0.01870(15) 0.38258(16) 0.2045(5) 0.0315(10) Uani 1 1 d GU
C7 C 0.0090(2) 0.4255(2) 0.3568(5) 0.103(3) Uani 1 1 d GU
H7 H -0.0067 0.4288 0.5046 0.124 Uiso 1 1 calc R
C6 C 0.0603(2) 0.4637(2) 0.2881(5) 0.108(3) Uani 1 1 d GU
H6 H 0.0789 0.4924 0.3899 0.129 Uiso 1 1 calc R
C5 C 0.08385(16) 0.45885(17) 0.0671(6) 0.0341(11) Uani 1 1 d GU
C4 C 0.0561(2) 0.4159(2) -0.0851(5) 0.088(3) Uani 1 1 d GU
H4 H 0.0718 0.4127 -0.2329 0.105 Uiso 1 1 calc R
C8 C 0.2016(2) 0.5423(2) -0.2254(10) 0.0426(13) Uani 1 1 d .
H8 H 0.2281 0.5502 -0.3498 0.051 Uiso 1 1 calc R
C9 C 0.1574(2) 0.5528(2) 0.0935(9) 0.0352(11) Uani 1 1 d .
H9 H 0.1450 0.5678 0.2360 0.042 Uiso 1 1 calc R

loop_
_atom_site_aniso_label
_atom_site_aniso_U_11
_atom_site_aniso_U_22
_atom_site_aniso_U_33
_atom_site_aniso_U_23
_atom_site_aniso_U_13
_atom_site_aniso_U_12
Cd1 0.0265(2) 0.0208(2) 0.0252(2) 0.00042(12) 0.00109(13) 0.00191(12)
O1 0.0363(18) 0.0385(18) 0.035(2) 0.0024(15) -0.0054(15) -0.0137(14)
O2 0.039(2) 0.039(2) 0.046(2) -0.0022(16) 0.0145(17) -0.0143(16)
O3 0.0207(14) 0.0266(15) 0.0241(18) -0.0013(13) -0.0006(12) -0.0022(12)
N1 0.035(2) 0.029(2) 0.035(2) -0.0011(17) 0.0038(18) -0.0088(18)
N2 0.054(3) 0.046(2) 0.040(3) -0.010(2) 0.016(2) -0.021(2)
N3 0.031(2) 0.028(2) 0.038(2) 0.0011(17) 0.0014(18) -0.0086(17)
C1 0.026(2) 0.035(2) 0.033(3) 0.007(2) 0.000(2) -0.0012(19)
C3 0.104(5) 0.087(5) 0.053(4) -0.041(3) 0.036(4) -0.073(4)
C2 0.030(2) 0.036(2) 0.029(2) -0.002(2) 0.001(2) -0.0106(19)
C7 0.124(6) 0.143(6) 0.043(4) -0.043(4) 0.041(4) -0.107(5)
C6 0.128(6) 0.152(6) 0.044(4) -0.035(4) 0.030(4) -0.116(5)
C5 0.031(2) 0.037(3) 0.034(3) -0.002(2) 0.006(2) -0.015(2)
C4 0.112(5) 0.100(5) 0.051(4) -0.038(4) 0.049(4) -0.077(4)
C8 0.046(3) 0.036(3) 0.045(3) -0.004(2) 0.016(3) -0.009(2)
C9 0.034(3) 0.035(3) 0.037(3) -0.004(2) 0.005(2) -0.013(2)

loop_
_atom_type_symbol
_atom_type_description
_atom_type_scat_dispersion_real
_atom_type_scat_dispersion_imag
_atom_type_scat_source
C C 0.0033 0.0016 'International Tables Vol C Tables 4.2.6.8 and 6.1.1.4'
H H 0.0000 0.0000 'International Tables Vol C Tables 4.2.6.8 and 6.1.1.4'
N N 0.0061 0.0033 'International Tables Vol C Tables 4.2.6.8 and 6.1.1.4'
O O 0.0106 0.0060 'International Tables Vol C Tables 4.2.6.8 and 6.1.1.4'
Cd Cd -0.8075 1.2024 'International Tables Vol C Tables 4.2.6.8 and 6.1.1.4'

loop_
_geom_angle_atom_site_label_1
_geom_angle_atom_site_label_2
_geom_angle_atom_site_label_3
_geom_angle
_geom_angle_site_symmetry_1
_geom_angle_site_symmetry_3
O3 Cd1 O3 102.45(11) 3_654 .
O3 Cd1 O3 100.18(10) 3_654 2_565
O3 Cd1 O3 71.69(12) . 2_565
O3 Cd1 O2 95.02(11) 3_654 7_566
O3 Cd1 O2 162.48(11) . 7_566
O3 Cd1 O2 104.13(12) 2_565 7_566
O3 Cd1 N3 86.39(12) 3_654 .
O3 Cd1 N3 94.65(12) . .
O3 Cd1 N3 165.77(12) 2_565 .
O2 Cd1 N3 87.70(12) 7_566 .
O3 Cd1 O1 145.74(10) 3_654 7_566
O3 Cd1 O1 108.91(11) . 7_566
O3 Cd1 O1 102.43(10) 2_565 7_566
O2 Cd1 O1 54.61(11) 7_566 7_566
N3 Cd1 O1 77.79(12) . 7_566
O3 Cd1 C1 120.54(13) 3_654 7_566
O3 Cd1 C1 136.10(13) . 7_566
O3 Cd1 C1 106.33(12) 2_565 7_566
O2 Cd1 C1 27.40(13) 7_566 7_566
N3 Cd1 C1 80.53(13) . 7_566
O1 Cd1 C1 27.27(12) 7_566 7_566
O3 Cd1 Cd1 80.62(7) 3_654 2_565
O3 Cd1 Cd1 42.73(7) . 2_565
O3 Cd1 Cd1 41.10(7) 2_565 2_565
O2 Cd1 Cd1 141.75(9) 7_566 2_565
N3 Cd1 Cd1 129.43(10) . 2_565
O1 Cd1 Cd1 132.53(7) 7_566 2_565
C1 Cd1 Cd1 146.61(9) 7_566 2_565
C1 O1 Cd1 89.0(3) . 8_656
C1 O2 Cd1 93.8(3) . 8_656
Cd1 O3 Cd1 115.80(13) 4_465 .
Cd1 O3 Cd1 112.93(13) 4_465 2_565
Cd1 O3 Cd1 96.17(11) . 2_565
Cd1 O3 H3A 113(4) 4_465 .
Cd1 O3 H3A 98(3) . .
Cd1 O3 H3A 118(4) 2_565 .
C9 N1 N2 109.5(4) . .
C9 N1 C5 129.6(4) . .
N2 N1 C5 120.8(3) . .
C8 N2 N1 102.3(4) . .
C9 N3 C8 103.2(4) . .
C9 N3 Cd1 129.6(3) . .
C8 N3 Cd1 127.1(3) . .
O1 C1 O2 122.3(4) . .
O1 C1 C2 119.5(4) . .
O2 C1 C2 118.2(4) . .
O1 C1 Cd1 63.7(2) . 8_656
O2 C1 Cd1 58.8(2) . 8_656
C2 C1 Cd1 173.9(3) . 8_656
C2 C3 C4 120.0 . .
C2 C3 H3 120.0 . .
C4 C3 H3 120.0 . .
C7 C2 C3 120.0 . .
C7 C2 C1 118.8(3) . .
C3 C2 C1 121.2(3) . .
C2 C7 C6 120.0 . .
C2 C7 H7 120.0 . .
C6 C7 H7 120.0 . .
C5 C6 C7 120.0 . .
C5 C6 H6 120.0 . .
C7 C6 H6 120.0 . .
C4 C5 C6 120.0 . .
C4 C5 N1 120.1(3) . .
C6 C5 N1 119.8(3) . .
C5 C4 C3 120.0 . .
C5 C4 H4 120.0 . .
C3 C4 H4 120.0 . .
N2 C8 N3 114.3(4) . .
N2 C8 H8 122.9 . .
N3 C8 H8 122.9 . .
N3 C9 N1 110.6(4) . .
N3 C9 H9 124.7 . .
N1 C9 H9 124.7 . .

loop_
_geom_bond_atom_site_label_1
_geom_bond_atom_site_label_2
_geom_bond_distance
_geom_bond_site_symmetry_2
Cd1 O3 2.230(3) 3_654
Cd1 O3 2.251(3) .
Cd1 O3 2.323(3) 2_565
Cd1 O2 2.342(3) 7_566
Cd1 N3 2.386(4) .
Cd1 O1 2.451(3) 7_566
Cd1 C1 2.733(4) 7_566
Cd1 Cd1 3.4042(6) 2_565
O1 C1 1.252(5) .
O1 Cd1 2.451(3) 8_656
O2 C1 1.260(6) .
O2 Cd1 2.342(3) 8_656
O3 Cd1 2.230(3) 4_465
O3 Cd1 2.323(3) 2_565
O3 H3A 0.84(5) .
N1 C9 1.329(6) .
N1 N2 1.370(6) .
N1 C5 1.421(4) .
N2 C8 1.323(6) .
N3 C9 1.317(6) .
N3 C8 1.358(6) .
C1 C2 1.501(5) .
C1 Cd1 2.733(4) 8_656
C3 C2 1.3900 .
C3 C4 1.3900 .
C3 H3 0.9300 .
C2 C7 1.3900 .
C7 C6 1.3900 .
C7 H7 0.9300 .
C6 C5 1.3900 .
C6 H6 0.9300 .
C5 C4 1.3900 .
C4 H4 0.9300 .
C8 H8 0.9300 .
C9 H9 0.9300 .

loop_
_geom_hbond_atom_site_label_D
_geom_hbond_atom_site_label_H
_geom_hbond_atom_site_label_A
_geom_hbond_distance_DH
_geom_hbond_distance_HA
_geom_hbond_distance_DA
_geom_hbond_angle_DHA
_geom_hbond_site_symmetry_A
O3 H3A O1 0.84(5) 1.97(6) 2.771(4) 161(5) 5_565

loop_
_geom_torsion_atom_site_label_1
_geom_torsion_atom_site_label_2
_geom_torsion_atom_site_label_3
_geom_torsion_atom_site_label_4
_geom_torsion
_geom_torsion_site_symmetry_1
_geom_torsion_site_symmetry_4
O3 Cd1 O3 Cd1 179.83(12) 3_654 4_465
O3 Cd1 O3 Cd1 -83.42(10) 2_565 4_465
O2 Cd1 O3 Cd1 -4.6(5) 7_566 4_465
N3 Cd1 O3 Cd1 92.51(15) . 4_465
O1 Cd1 O3 Cd1 13.84(16) 7_566 4_465
C1 Cd1 O3 Cd1 11.3(2) 7_566 4_465
Cd1 Cd1 O3 Cd1 -119.17(18) 2_565 4_465
O3 Cd1 O3 Cd1 -61.00(14) 3_654 2_565
O3 Cd1 O3 Cd1 35.76(14) 2_565 2_565
O2 Cd1 O3 Cd1 114.6(4) 7_566 2_565
N3 Cd1 O3 Cd1 -148.32(13) . 2_565
O1 Cd1 O3 Cd1 133.01(11) 7_566 2_565
C1 Cd1 O3 Cd1 130.52(15) 7_566 2_565
C9 N1 N2 C8 1.1(5) . .
C5 N1 N2 C8 177.1(4) . .
O3 Cd1 N3 C9 -151.0(4) 3_654 .
O3 Cd1 N3 C9 -48.8(4) . .
O3 Cd1 N3 C9 -32.9(7) 2_565 .
O2 Cd1 N3 C9 113.8(4) 7_566 .
O1 Cd1 N3 C9 59.6(4) 7_566 .
C1 Cd1 N3 C9 87.2(4) 7_566 .
Cd1 Cd1 N3 C9 -76.3(4) 2_565 .
O3 Cd1 N3 C8 32.5(4) 3_654 .
O3 Cd1 N3 C8 134.7(4) . .
O3 Cd1 N3 C8 150.6(4) 2_565 .
O2 Cd1 N3 C8 -62.7(4) 7_566 .
O1 Cd1 N3 C8 -117.0(4) 7_566 .
C1 Cd1 N3 C8 -89.3(4) 7_566 .
Cd1 Cd1 N3 C8 107.2(4) 2_565 .
Cd1 O1 C1 O2 -5.3(4) 8_656 .
Cd1 O1 C1 C2 174.2(4) 8_656 .
Cd1 O2 C1 O1 5.5(5) 8_656 .
Cd1 O2 C1 C2 -173.9(3) 8_656 .
C4 C3 C2 C7 0.0 . .
C4 C3 C2 C1 178.3(4) . .
O1 C1 C2 C7 -171.3(4) . .
O2 C1 C2 C7 8.1(6) . .
Cd1 C1 C2 C7 -51(3) 8_656 .
O1 C1 C2 C3 10.3(6) . .
O2 C1 C2 C3 -170.2(4) . .
Cd1 C1 C2 C3 131(3) 8_656 .
C3 C2 C7 C6 0.0 . .
C1 C2 C7 C6 -178.3(4) . .
C2 C7 C6 C5 0.0 . .
C7 C6 C5 C4 0.0 . .
C7 C6 C5 N1 175.9(4) . .
C9 N1 C5 C4 165.4(4) . .
N2 N1 C5 C4 -9.6(6) . .
C9 N1 C5 C6 -10.5(6) . .
N2 N1 C5 C6 174.5(4) . .
C6 C5 C4 C3 0.0 . .
N1 C5 C4 C3 -175.9(4) . .
C2 C3 C4 C5 0.0 . .
N1 N2 C8 N3 -0.4(6) . .
C9 N3 C8 N2 -0.5(6) . .
Cd1 N3 C8 N2 176.7(3) . .
C8 N3 C9 N1 1.2(5) . .
Cd1 N3 C9 N1 -175.9(3) . .
N2 N1 C9 N3 -1.5(6) . .
C5 N1 C9 N3 -177.0(4) . .
